data_4329183
loop_
_publ_author_name
'Xiao-Min Liu'
'Rui-Biao Lin'
'Jie-Peng Zhang'
'Xiao-Ming Chen'

_publ_section_title
;
 Low-Dimensional Porous Coordination Polymers Based on
 1,2-Bis(4-pyridyl)hydrazine: From Structure Diversity to Ultrahigh
 CO2/CH4 Selectivity
;
_journal_name_full 'Inorganic Chemistry'
_journal_page_first 5686
_journal_page_last 5692
_journal_paper_doi 10.1021/ic300097y
_journal_volume 51
_journal_year 2012
_chemical_formula_sum 'C54 H42 N12 O12 Zn3'
_chemical_formula_weight 1247.11
_chemical_name_systematic
; 
 ? 
;
_space_group_IT_number 13
_symmetry_cell_setting monoclinic
_symmetry_space_group_name_Hall '-P 2yc'
_symmetry_space_group_name_H-M 'P 1 2/c 1'
_atom_sites_solution_hydrogens geom
_atom_sites_solution_primary direct
_atom_sites_solution_secondary difmap
_audit_creation_method SHELXL-97
_cell_angle_alpha 90.00
_cell_angle_beta 105.218(2)
_cell_angle_gamma 90.00
_cell_formula_units_Z 2
_cell_length_a 10.9425(13)
_cell_length_b 21.354(2)
_cell_length_c 18.840(2)
_cell_measurement_temperature 93(2)
_cell_volume 4247.9(8)
_computing_cell_refinement 'Bruker SMART'
_computing_data_collection 'Bruker SMART'
_computing_data_reduction 'Bruker SAINT'
_computing_molecular_graphics 'Bruker SHELXTL'
_computing_publication_material 'Bruker SHELXTL'
_computing_structure_refinement 'SHELXL-97 (Sheldrick, 1997)'
_computing_structure_solution 'SHELXS-97 (Sheldrick, 1990)'
_diffrn_ambient_temperature 93(2)
_diffrn_measured_fraction_theta_full 0.999
_diffrn_measured_fraction_theta_max 0.999
_diffrn_measurement_device_type 'CCD area detector'
_diffrn_measurement_method 'phi and omega scans'
_diffrn_radiation_monochromator graphite
_diffrn_radiation_source 'fine-focus sealed tube'
_diffrn_radiation_type MoK\a
_diffrn_radiation_wavelength 0.71073
_diffrn_reflns_av_R_equivalents 0.0532
_diffrn_reflns_av_sigmaI/netI 0.0628
_diffrn_reflns_limit_h_max 13
_diffrn_reflns_limit_h_min -13
_diffrn_reflns_limit_k_max 26
_diffrn_reflns_limit_k_min -25
_diffrn_reflns_limit_l_max 23
_diffrn_reflns_limit_l_min -19
_diffrn_reflns_number 27333
_diffrn_reflns_theta_full 26.00
_diffrn_reflns_theta_max 26.00
_diffrn_reflns_theta_min 0.95
_exptl_absorpt_coefficient_mu 0.888
_exptl_absorpt_correction_T_max 0.8355
_exptl_absorpt_correction_T_min 0.7406
_exptl_absorpt_correction_type multi-scan
_exptl_absorpt_process_details 'Blessing, R. H. (1995) Acta Cryst. A51, 33-38.'
_exptl_crystal_colour 'light yellow'
_exptl_crystal_density_diffrn 0.975
_exptl_crystal_description block
_exptl_crystal_F_000 1272
_exptl_crystal_size_max 0.36
_exptl_crystal_size_mid 0.25
_exptl_crystal_size_min 0.21
_platon_squeeze_details
;
;
_refine_diff_density_max 0.502
_refine_diff_density_min -0.277
_refine_diff_density_rms 0.069
_refine_ls_extinction_method none
_refine_ls_goodness_of_fit_ref 1.003
_refine_ls_hydrogen_treatment constr
_refine_ls_matrix_type full
_refine_ls_number_parameters 367
_refine_ls_number_reflns 8364
_refine_ls_number_restraints 0
_refine_ls_restrained_S_all 1.003
_refine_ls_R_factor_all 0.0779
_refine_ls_R_factor_gt 0.0480
_refine_ls_shift/su_max 0.001
_refine_ls_shift/su_mean 0.000
_refine_ls_structure_factor_coef Fsqd
_refine_ls_weighting_details 'calc w=1/[\s^2^(Fo^2^)+(0.0600P)^2^+0.0000P] where P=(Fo^2^+2Fc^2^)/3'
_refine_ls_weighting_scheme calc
_refine_ls_wR_factor_gt 0.1212
_refine_ls_wR_factor_ref 0.1387
_reflns_number_gt 5000
_reflns_number_total 8364
_reflns_threshold_expression >2sigma(I)
_cod_data_source_file ic300097y_si_001_1.cif
_cod_data_source_block a
_cod_original_cell_volume 4247.8(9)
_cod_database_code 4329183

loop_
_symmetry_equiv_pos_as_xyz
'x, y, z'
'-x, y, -z+1/2'
'-x, -y, -z'
'x, -y, z-1/2'

loop_
_atom_site_label
_atom_site_type_symbol
_atom_site_fract_x
_atom_site_fract_y
_atom_site_fract_z
_atom_site_U_iso_or_equiv
_atom_site_adp_type
_atom_site_occupancy
_atom_site_symmetry_multiplicity
_atom_site_calc_flag
_atom_site_refinement_flags
Zn1 Zn 0.67267(4) 0.371438(18) 0.57792(2) 0.04935(15) Uani 1 1 d .
Zn2 Zn 0.0000 0.13566(2) 0.2500 0.04234(16) Uani 1 2 d S
C1 C 0.6162(3) 0.41715(18) 0.43277(19) 0.0522(9) Uani 1 1 d .
C2 C 0.6417(3) 0.46573(16) 0.38011(17) 0.0487(9) Uani 1 1 d .
C3 C 0.6555(4) 0.52837(16) 0.39824(18) 0.0602(10) Uani 1 1 d .
H3B H 0.6464 0.5421 0.4445 0.072 Uiso 1 1 calc R
C4 C 0.6823(4) 0.57101(16) 0.34977(18) 0.0585(10) Uani 1 1 d .
H4A H 0.6933 0.6139 0.3632 0.070 Uiso 1 1 calc R
C5 C 0.6933(3) 0.55172(16) 0.28126(17) 0.0478(8) Uani 1 1 d .
C6 C 0.6766(4) 0.48949(17) 0.26228(19) 0.0615(10) Uani 1 1 d .
H6A H 0.6818 0.4760 0.2151 0.074 Uiso 1 1 calc R
C7 C 0.6525(4) 0.44665(17) 0.31164(19) 0.0660(11) Uani 1 1 d .
H7A H 0.6430 0.4036 0.2986 0.079 Uiso 1 1 calc R
C8 C 0.7226(3) 0.59887(18) 0.22810(19) 0.0514(9) Uani 1 1 d .
C9 C 0.5350(4) 0.27373(17) 0.6357(2) 0.0617(10) Uani 1 1 d .
H9A H 0.6126 0.2717 0.6730 0.074 Uiso 1 1 calc R
C10 C 0.4416(4) 0.23532(18) 0.6423(2) 0.0601(10) Uani 1 1 d .
H10A H 0.4544 0.2065 0.6819 0.072 Uiso 1 1 calc R
C11 C 0.3252(3) 0.23859(15) 0.58952(18) 0.0471(8) Uani 1 1 d .
C12 C 0.3134(3) 0.28173(15) 0.53186(18) 0.0510(9) Uani 1 1 d .
H12A H 0.2359 0.2857 0.4948 0.061 Uiso 1 1 calc R
C13 C 0.4164(3) 0.31816(15) 0.53006(19) 0.0502(9) Uani 1 1 d .
H13A H 0.4080 0.3471 0.4908 0.060 Uiso 1 1 calc R
C14 C 0.0187(3) 0.24105(15) 0.55379(19) 0.0476(8) Uani 1 1 d .
C15 C 0.0314(3) 0.28015(15) 0.61444(19) 0.0516(9) Uani 1 1 d .
H15A H 0.1095 0.2821 0.6513 0.062 Uiso 1 1 calc R
C16 C -0.0679(3) 0.31529(15) 0.62065(19) 0.0528(9) Uani 1 1 d .
H16A H -0.0578 0.3407 0.6632 0.063 Uiso 1 1 calc R
C17 C -0.1911(4) 0.27948(16) 0.5103(2) 0.0588(10) Uani 1 1 d .
H17A H -0.2686 0.2800 0.4729 0.071 Uiso 1 1 calc R
C18 C -0.0961(4) 0.24163(16) 0.50137(19) 0.0570(10) Uani 1 1 d .
H18A H -0.1089 0.2157 0.4591 0.068 Uiso 1 1 calc R
C19 C 0.0322(3) 0.08991(16) 0.39087(19) 0.0473(9) Uani 1 1 d .
C20 C 0.0997(3) 0.04210(15) 0.51669(19) 0.0512(9) Uani 1 1 d .
H20 H 0.1686 0.0707 0.5287 0.061 Uiso 1 1 calc R
C21 C 0.0164(3) 0.04336(14) 0.44770(18) 0.0432(8) Uani 1 1 d .
C22 C -0.0832(4) 0.00104(15) 0.43118(18) 0.0530(9) Uani 1 1 d .
H22 H -0.1409 0.0015 0.3837 0.064 Uiso 1 1 calc R
C23 C 0.1835(3) 0.23589(15) 0.30929(18) 0.0495(9) Uani 1 1 d .
H23A H 0.1323 0.2412 0.3425 0.059 Uiso 1 1 calc R
C24 C 0.2873(3) 0.27495(14) 0.31687(18) 0.0476(8) Uani 1 1 d .
H24A H 0.3068 0.3054 0.3550 0.057 Uiso 1 1 calc R
C25 C 0.3632(3) 0.26906(14) 0.26768(17) 0.0403(8) Uani 1 1 d .
C26 C 0.3283(3) 0.22387(15) 0.21330(18) 0.0482(9) Uani 1 1 d .
H26A H 0.3758 0.2185 0.1781 0.058 Uiso 1 1 calc R
C27 C 0.2241(3) 0.18685(15) 0.21070(18) 0.0509(9) Uani 1 1 d .
H27A H 0.2023 0.1562 0.1729 0.061 Uiso 1 1 calc R
O1 O 0.5767(2) 0.36455(11) 0.41127(13) 0.0597(7) Uani 1 1 d .
O2 O 0.6458(2) 0.43443(10) 0.50110(12) 0.0602(7) Uani 1 1 d .
O3 O 0.7154(2) 0.57634(11) 0.16381(12) 0.0598(7) Uani 1 1 d .
O4 O 0.7524(2) 0.65319(12) 0.24698(13) 0.0656(7) Uani 1 1 d .
O5 O -0.0137(2) 0.07449(10) 0.32425(12) 0.0566(6) Uani 1 1 d .
O6 O 0.0871(3) 0.13953(11) 0.41029(13) 0.0614(7) Uani 1 1 d .
N1 N 0.5278(3) 0.31492(12) 0.58081(15) 0.0495(7) Uani 1 1 d .
N2 N 0.2278(3) 0.20004(13) 0.59472(17) 0.0588(8) Uani 1 1 d .
H2A H 0.2404 0.1731 0.6313 0.071 Uiso 1 1 calc R
N3 N 0.1103(3) 0.20214(13) 0.54441(17) 0.0589(8) Uani 1 1 d .
H3A H 0.0951 0.1776 0.5055 0.071 Uiso 1 1 calc R
N4 N -0.1803(3) 0.31625(12) 0.56981(15) 0.0522(7) Uani 1 1 d .
N5 N 0.1510(2) 0.19112(11) 0.25803(14) 0.0440(7) Uani 1 1 d .
N6 N 0.4651(3) 0.30582(12) 0.27574(14) 0.0471(7) Uani 1 1 d .
H6 H 0.4880 0.3304 0.3145 0.056 Uiso 1 1 calc R

loop_
_atom_site_aniso_label
_atom_site_aniso_U_11
_atom_site_aniso_U_22
_atom_site_aniso_U_33
_atom_site_aniso_U_23
_atom_site_aniso_U_13
_atom_site_aniso_U_12
Zn1 0.0604(3) 0.0556(3) 0.0346(2) -0.00184(19) 0.0171(2) -0.0008(2)
Zn2 0.0568(4) 0.0428(3) 0.0295(3) 0.000 0.0152(3) 0.000
C1 0.055(2) 0.071(3) 0.032(2) 0.0055(19) 0.0136(17) 0.0047(19)
C2 0.056(2) 0.062(2) 0.0290(19) 0.0030(17) 0.0122(17) -0.0004(17)
C3 0.095(3) 0.060(2) 0.029(2) 0.0013(17) 0.023(2) 0.010(2)
C4 0.089(3) 0.055(2) 0.036(2) 0.0030(17) 0.023(2) 0.010(2)
C5 0.052(2) 0.062(2) 0.0293(19) 0.0006(17) 0.0109(16) -0.0026(17)
C6 0.086(3) 0.071(2) 0.034(2) -0.0136(19) 0.027(2) -0.026(2)
C7 0.101(3) 0.065(2) 0.039(2) -0.0123(19) 0.031(2) -0.026(2)
C8 0.054(2) 0.070(2) 0.029(2) 0.0064(19) 0.0086(17) 0.0020(19)
C9 0.056(2) 0.078(3) 0.046(2) 0.011(2) 0.0051(19) -0.004(2)
C10 0.060(3) 0.074(3) 0.043(2) 0.013(2) 0.009(2) -0.007(2)
C11 0.057(2) 0.050(2) 0.037(2) -0.0028(17) 0.0178(18) 0.0023(17)
C12 0.052(2) 0.059(2) 0.039(2) -0.0052(17) 0.0075(17) 0.0080(18)
C13 0.062(2) 0.052(2) 0.040(2) -0.0020(17) 0.0194(19) 0.0037(18)
C14 0.045(2) 0.049(2) 0.051(2) -0.0061(17) 0.0157(19) -0.0037(17)
C15 0.056(2) 0.056(2) 0.042(2) -0.0088(17) 0.0119(18) -0.0051(18)
C16 0.060(2) 0.058(2) 0.038(2) -0.0115(17) 0.0103(19) -0.0041(19)
C17 0.056(2) 0.071(2) 0.046(2) -0.0115(19) 0.0071(19) -0.004(2)
C18 0.063(3) 0.064(2) 0.046(2) -0.0186(19) 0.018(2) 0.001(2)
C19 0.068(2) 0.043(2) 0.037(2) 0.0064(16) 0.0238(19) 0.0091(17)
C20 0.064(2) 0.046(2) 0.045(2) 0.0039(17) 0.0165(19) -0.0058(17)
C21 0.056(2) 0.0389(18) 0.037(2) 0.0026(15) 0.0163(17) 0.0042(16)
C22 0.072(3) 0.056(2) 0.0284(19) 0.0065(17) 0.0085(18) 0.0048(19)
C23 0.064(2) 0.0499(19) 0.043(2) -0.0083(17) 0.0286(18) 0.0011(18)
C24 0.064(2) 0.0432(19) 0.040(2) -0.0074(15) 0.0201(18) -0.0017(17)
C25 0.048(2) 0.0409(18) 0.0337(19) 0.0025(15) 0.0133(16) 0.0062(15)
C26 0.055(2) 0.059(2) 0.036(2) -0.0048(17) 0.0203(17) 0.0010(18)
C27 0.066(2) 0.055(2) 0.034(2) -0.0093(16) 0.0179(18) 0.0006(18)
O1 0.0805(18) 0.0635(16) 0.0377(14) -0.0022(12) 0.0199(13) -0.0224(14)
O2 0.0887(19) 0.0631(15) 0.0303(14) 0.0037(12) 0.0182(13) -0.0010(13)
O3 0.0858(19) 0.0674(16) 0.0290(13) 0.0019(12) 0.0202(13) 0.0011(13)
O4 0.092(2) 0.0638(16) 0.0404(15) 0.0017(13) 0.0162(14) -0.0157(15)
O5 0.0915(19) 0.0503(13) 0.0301(13) 0.0060(11) 0.0197(13) 0.0023(13)
O6 0.102(2) 0.0489(14) 0.0393(15) 0.0015(12) 0.0288(14) -0.0116(14)
N1 0.0509(18) 0.0591(18) 0.0380(17) 0.0031(14) 0.0109(15) 0.0007(14)
N2 0.056(2) 0.0624(19) 0.058(2) 0.0072(16) 0.0139(17) 0.0003(16)
N3 0.053(2) 0.0646(19) 0.057(2) -0.0125(16) 0.0112(17) -0.0044(16)
N4 0.062(2) 0.0555(18) 0.0422(18) -0.0099(14) 0.0201(16) -0.0046(15)
N5 0.0524(17) 0.0488(16) 0.0342(15) -0.0033(13) 0.0174(13) 0.0023(13)
N6 0.0544(18) 0.0534(16) 0.0368(16) -0.0039(13) 0.0180(13) -0.0053(14)

loop_
_atom_type_symbol
_atom_type_description
_atom_type_scat_dispersion_real
_atom_type_scat_dispersion_imag
_atom_type_scat_source
C C 0.0033 0.0016 'International Tables Vol C Tables 4.2.6.8 and 6.1.1.4'
H H 0.0000 0.0000 'International Tables Vol C Tables 4.2.6.8 and 6.1.1.4'
N N 0.0061 0.0033 'International Tables Vol C Tables 4.2.6.8 and 6.1.1.4'
O O 0.0106 0.0060 'International Tables Vol C Tables 4.2.6.8 and 6.1.1.4'
Zn Zn 0.2839 1.4301 'International Tables Vol C Tables 4.2.6.8 and 6.1.1.4'

loop_
_geom_angle_atom_site_label_1
_geom_angle_atom_site_label_2
_geom_angle_atom_site_label_3
_geom_angle
_geom_angle_site_symmetry_1
_geom_angle_site_symmetry_3
O3 Zn1 O2 100.47(10) 4_566 .
O3 Zn1 N1 110.26(11) 4_566 .
O2 Zn1 N1 118.14(11) . .
O3 Zn1 N4 112.20(11) 4_566 1_655
O2 Zn1 N4 108.28(11) . 1_655
N1 Zn1 N4 107.47(11) . 1_655
O5 Zn2 O5 95.79(13) 2 .
O5 Zn2 N5 103.47(10) 2 .
O5 Zn2 N5 123.97(11) . .
O5 Zn2 N5 123.97(11) 2 2
O5 Zn2 N5 103.47(10) . 2
N5 Zn2 N5 107.63(14) . 2
O1 C1 O2 124.1(3) . .
O1 C1 C2 121.3(3) . .
O2 C1 C2 114.6(3) . .
C3 C2 C7 119.0(3) . .
C3 C2 C1 122.0(3) . .
C7 C2 C1 119.0(3) . .
C4 C3 C2 120.4(3) . .
C4 C3 H3B 119.8 . .
C2 C3 H3B 119.8 . .
C3 C4 C5 120.4(3) . .
C3 C4 H4A 119.8 . .
C5 C4 H4A 119.8 . .
C6 C5 C4 119.3(3) . .
C6 C5 C8 120.5(3) . .
C4 C5 C8 120.2(3) . .
C5 C6 C7 120.1(3) . .
C5 C6 H6A 120.0 . .
C7 C6 H6A 120.0 . .
C6 C7 C2 120.7(3) . .
C6 C7 H7A 119.6 . .
C2 C7 H7A 119.6 . .
O4 C8 O3 124.8(3) . .
O4 C8 C5 121.4(3) . .
O3 C8 C5 113.8(3) . .
C10 C9 N1 125.4(4) . .
C10 C9 H9A 117.3 . .
N1 C9 H9A 117.3 . .
C9 C10 C11 118.6(3) . .
C9 C10 H10A 120.7 . .
C11 C10 H10A 120.7 . .
N2 C11 C10 120.0(3) . .
N2 C11 C12 122.3(3) . .
C10 C11 C12 117.7(3) . .
C13 C12 C11 118.7(3) . .
C13 C12 H12A 120.7 . .
C11 C12 H12A 120.7 . .
N1 C13 C12 123.4(3) . .
N1 C13 H13A 118.3 . .
C12 C13 H13A 118.3 . .
N3 C14 C18 118.7(3) . .
N3 C14 C15 124.0(3) . .
C18 C14 C15 117.3(3) . .
C16 C15 C14 119.7(3) . .
C16 C15 H15A 120.2 . .
C14 C15 H15A 120.2 . .
N4 C16 C15 123.6(3) . .
N4 C16 H16A 118.2 . .
C15 C16 H16A 118.2 . .
N4 C17 C18 123.1(4) . .
N4 C17 H17A 118.5 . .
C18 C17 H17A 118.5 . .
C17 C18 C14 119.9(3) . .
C17 C18 H18A 120.1 . .
C14 C18 H18A 120.1 . .
O6 C19 O5 123.8(3) . .
O6 C19 C21 119.9(3) . .
O5 C19 C21 116.3(3) . .
C21 C20 C22 120.1(3) . 3_556
C21 C20 H20 119.9 . .
C22 C20 H20 119.9 3_556 .
C20 C21 C22 119.0(3) . .
C20 C21 C19 120.8(3) . .
C22 C21 C19 120.1(3) . .
C21 C22 C20 120.8(3) . 3_556
C21 C22 H22 119.6 . .
C20 C22 H22 119.6 3_556 .
N5 C23 C24 124.0(3) . .
N5 C23 H23A 118.0 . .
C24 C23 H23A 118.0 . .
C23 C24 C25 119.3(3) . .
C23 C24 H24A 120.4 . .
C25 C24 H24A 120.4 . .
N6 C25 C26 123.5(3) . .
N6 C25 C24 119.5(3) . .
C26 C25 C24 117.0(3) . .
C27 C26 C25 119.4(3) . .
C27 C26 H26A 120.3 . .
C25 C26 H26A 120.3 . .
N5 C27 C26 124.5(3) . .
N5 C27 H27A 117.7 . .
C26 C27 H27A 117.7 . .
C1 O2 Zn1 119.5(2) . .
C8 O3 Zn1 121.2(2) . 4_565
C19 O5 Zn2 116.9(2) . .
C13 N1 C9 116.2(3) . .
C13 N1 Zn1 121.9(2) . .
C9 N1 Zn1 121.9(2) . .
C11 N2 N3 122.1(3) . .
C11 N2 H2A 118.9 . .
N3 N2 H2A 118.9 . .
C14 N3 N2 121.3(3) . .
C14 N3 H3A 119.4 . .
N2 N3 H3A 119.4 . .
C16 N4 C17 116.5(3) . .
C16 N4 Zn1 123.3(2) . 1_455
C17 N4 Zn1 120.1(2) . 1_455
C23 N5 C27 115.7(3) . .
C23 N5 Zn2 122.3(2) . .
C27 N5 Zn2 122.0(2) . .
C25 N6 N6 121.1(3) . 2_655
C25 N6 H6 119.4 . .
N6 N6 H6 119.4 2_655 .

loop_
_geom_bond_atom_site_label_1
_geom_bond_atom_site_label_2
_geom_bond_distance
_geom_bond_site_symmetry_2
Zn1 O3 1.919(2) 4_566
Zn1 O2 1.941(2) .
Zn1 N1 2.004(3) .
Zn1 N4 2.032(3) 1_655
Zn2 O5 1.948(2) 2
Zn2 O5 1.948(2) .
Zn2 N5 2.006(3) .
Zn2 N5 2.006(3) 2
C1 O1 1.233(4) .
C1 O2 1.296(4) .
C1 C2 1.511(4) .
C2 C3 1.379(4) .
C2 C7 1.387(4) .
C3 C4 1.374(4) .
C3 H3B 0.9500 .
C4 C5 1.390(4) .
C4 H4A 0.9500 .
C5 C6 1.376(4) .
C5 C8 1.513(4) .
C6 C7 1.379(4) .
C6 H6A 0.9500 .
C7 H7A 0.9500 .
C8 O4 1.232(4) .
C8 O3 1.286(4) .
C9 C10 1.341(5) .
C9 N1 1.345(4) .
C9 H9A 0.9500 .
C10 C11 1.397(5) .
C10 H10A 0.9500 .
C11 N2 1.370(4) .
C11 C12 1.404(4) .
C12 C13 1.378(4) .
C12 H12A 0.9500 .
C13 N1 1.339(4) .
C13 H13A 0.9500 .
C14 N3 1.349(4) .
C14 C18 1.380(5) .
C14 C15 1.392(4) .
C15 C16 1.350(4) .
C15 H15A 0.9500 .
C16 N4 1.347(4) .
C16 H16A 0.9500 .
C17 N4 1.348(4) .
C17 C18 1.362(4) .
C17 H17A 0.9500 .
C18 H18A 0.9500 .
C19 O6 1.225(4) .
C19 O5 1.267(4) .
C19 C21 1.504(4) .
C20 C21 1.378(5) .
C20 C22 1.392(4) 3_556
C20 H20 0.9500 .
C21 C22 1.387(4) .
C22 C20 1.392(4) 3_556
C22 H22 0.9500 .
C23 N5 1.339(4) .
C23 C24 1.386(4) .
C23 H23A 0.9500 .
C24 C25 1.403(4) .
C24 H24A 0.9500 .
C25 N6 1.339(4) .
C25 C26 1.386(4) .
C26 C27 1.378(4) .
C26 H26A 0.9500 .
C27 N5 1.348(4) .
C27 H27A 0.9500 .
O3 Zn1 1.919(2) 4_565
N2 N3 1.383(4) .
N2 H2A 0.8800 .
N3 H3A 0.8800 .
N4 Zn1 2.032(3) 1_455
N6 N6 1.383(5) 2_655
N6 H6 0.8800 .

loop_
_platon_squeeze_void_nr
_platon_squeeze_void_average_x
_platon_squeeze_void_average_y
_platon_squeeze_void_average_z
_platon_squeeze_void_volume
_platon_squeeze_void_count_electrons
1 0.000 0.500 0.010 651.5 56.0
2 -0.136 1.000 0.117 1276.4 287.4
